data_1513973
loop_
_publ_author_name
'Riou, A.'
'Lecerf, A.'
'Gerault, Y.'
'Cudennec, Y.'

_publ_section_title
;
 Etude structurale de Li2MnO3
;
_journal_coden_ASTM MRBUAC
_journal_name_full 'Materials Research Bulletin'
_journal_page_first 269
_journal_page_last 275
_journal_paper_doi 10.1016/0025-5408(92)90055-5
_journal_volume 27
_journal_year 1992
_chemical_formula_structural 'Li2 Mn O3'
_chemical_formula_sum 'Li2 Mn O3'
_chemical_name_systematic 'Dilithium Manganese(IV) Oxide'
_space_group_IT_number 15
_symmetry_Int_Tables_number 15
_symmetry_space_group_name_Hall '-C 2yc'
_symmetry_space_group_name_H-M 'C 1 2/c 1'
_audit_creation_date 1994/06/30
_audit_update_record 2012/08/01
_cell_angle_alpha 90.
_cell_angle_beta 99.47(5)
_cell_angle_gamma 90.
_cell_formula_units_Z 8
_cell_length_a 4.921(6)
_cell_length_b 8.526(3)
_cell_length_c 9.606(5)
_cell_volume 397.5(5)
_refine_ls_R_factor_all 0.041
_cod_data_source_file 'data_Li2MnO3melanie073370.cif'
_cod_data_source_block /var/www/cod/tmp/uploads/1395757396.2-D290F29E9218B844.cif
_cod_original_cell_volume 397.54
_cod_original_formula_sum 'Li2 Mn1 O3'
_cod_database_code 1513973

loop_
_symmetry_equiv_pos_site_id
_symmetry_equiv_pos_as_xyz
1 'x, -y, z+1/2'
2 '-x, -y, -z'
3 '-x, y, -z+1/2'
4 'x, y, z'
5 'x+1/2, -y+1/2, z+1/2'
6 '-x+1/2, -y+1/2, -z'
7 '-x+1/2, y+1/2, -z+1/2'
8 'x+1/2, y+1/2, z'

loop_
_atom_site_label
_atom_site_type_symbol
_atom_site_symmetry_multiplicity
_atom_site_Wyckoff_symbol
_atom_site_fract_x
_atom_site_fract_y
_atom_site_fract_z
_atom_site_occupancy
_atom_site_attached_hydrogens
_atom_site_B_iso_or_equiv
Li1 Li1+ 8 f 0.241(9) 0.089(2) 0.010(7) 1. 0 1.7(2)
Li2 Li1+ 4 d 0.25 0.25 0.5 1. 0 1.1(3)
Li3 Li1+ 4 e 0 0.757(1) 0.25 0.875 0 1.1(2)
Mn1 Mn4+ 4 e 0 0.757(1) 0.25 0.125 0 1.1(2)
Mn2 Mn4+ 4 e 0 0.4101(3) 0.25 1. 0 0
Mn3 Mn4+ 4 e 0 0.0757(3) 0.25 0.875 0 0
Li4 Li1+ 4 e 0 0.0757(3) 0.25 0.125 0 0
O1 O2- 8 f 0.1079(9) 0.256(2) 0.1364(5) 1. 0 0.65(6)
O2 O2- 8 f 0.141(1) 0.5655(6) 0.1371(5) 1. 0 0.22(7)
O3 O2- 8 f 0.141(1) 0.9169(9) 0.1398(7) 1. 0 1.30(9)

loop_
_atom_type_symbol
_atom_type_oxidation_number
Li1+ 1
Mn4+ 4
O2- -2
